data_2007444
loop_
_publ_author_name
'Warda, Salam A.'

_publ_section_title
Bis(3,5-dimethylpyrazole-<i>N</i>^2^)(2,2-dimethyl-<i>N</i>-salicylideneglycinato-<i>O</i>,<i>N</i>,<i>O</i>')copper(II)
_journal_issue 7
_journal_name_full 'Acta Crystallographica Section C'
_journal_page_first 916
_journal_page_last 918
_journal_paper_doi 10.1107/S0108270198001942
_journal_volume 54
_journal_year 1998
_chemical_formula_iupac '[Cu (C11 H11 N1 O3) (C5 H8 N2)2]'
_chemical_formula_moiety 'C21 H27 Cu N5 O3'
_chemical_formula_sum 'C21 H27 Cu N5 O3'
_chemical_formula_weight 461.02
_chemical_name_systematic
;Bis(3,5-dimethylpyrazole-N)(N-salicylidene-\a-amino-2-methylpropanoato-O,N,O')-
copper(II)
;
_space_group_IT_number 2
_symmetry_cell_setting triclinic
_symmetry_space_group_name_Hall '-P 1'
_symmetry_space_group_name_H-M 'P -1'
_audit_creation_method SHELXL-97
_cell_angle_alpha 91.601(8)
_cell_angle_beta 93.036(9)
_cell_angle_gamma 92.609(9)
_cell_formula_units_Z 2
_cell_length_a 9.4468(9)
_cell_length_b 10.7321(8)
_cell_length_c 10.9452(9)
_cell_measurement_reflns_used 5000
_cell_measurement_temperature 293(2)
_cell_measurement_theta_max 25.93
_cell_measurement_theta_min 2.16
_cell_volume 1106.45(16)
_computing_cell_refinement 'CELL (Stoe, 1997b)'
_computing_data_collection 'EXPOSE (Stoe, 1997a)'
_computing_data_reduction 'INTEGRATE (Stoe, 1997c)'
_computing_molecular_graphics 'XP in SHELXTL (Siemens, 1996b)'
_computing_publication_material SHELXL97
_computing_structure_refinement 'SHELXL97 (Sheldrick, 1997)'
_computing_structure_solution 'SHELXS97 (Sheldrick, 1990)'
_diffrn_ambient_temperature 293(2)
_diffrn_detector_area_resol_mean 70
_diffrn_measured_fraction_theta_full 0.935
_diffrn_measured_fraction_theta_max 0.935
_diffrn_measurement_device_type 'Stoe IPDS'
_diffrn_measurement_method 'Image plate'
_diffrn_radiation_monochromator graphite
_diffrn_radiation_source 'fine-focus sealed tube'
_diffrn_radiation_type MoK\a
_diffrn_radiation_wavelength 0.71073
_diffrn_reflns_av_R_equivalents 0.043
_diffrn_reflns_av_sigmaI/netI 0.0613
_diffrn_reflns_limit_h_max 11
_diffrn_reflns_limit_h_min -11
_diffrn_reflns_limit_k_max 13
_diffrn_reflns_limit_k_min -13
_diffrn_reflns_limit_l_max 13
_diffrn_reflns_limit_l_min -13
_diffrn_reflns_number 11014
_diffrn_reflns_theta_full 25.93
_diffrn_reflns_theta_max 25.93
_diffrn_reflns_theta_min 2.16
_diffrn_standards_decay_% 0
_exptl_absorpt_coefficient_mu 1.018
_exptl_absorpt_correction_T_max 0.905
_exptl_absorpt_correction_T_min 0.750
_exptl_absorpt_correction_type 'integration (Siemens, 1996a)'
_exptl_crystal_colour 'Dark green'
_exptl_crystal_density_diffrn 1.384
_exptl_crystal_density_method 'not measured'
_exptl_crystal_description Prism
_exptl_crystal_F_000 482
_exptl_crystal_size_max 0.30
_exptl_crystal_size_mid 0.20
_exptl_crystal_size_min 0.10
_refine_diff_density_max 0.228
_refine_diff_density_min -0.201
_refine_ls_extinction_coef 0.0105(5)
_refine_ls_extinction_method SHELXL97
_refine_ls_goodness_of_fit_ref 0.995
_refine_ls_hydrogen_treatment mixed
_refine_ls_matrix_type full
_refine_ls_number_parameters 282
_refine_ls_number_reflns 4038
_refine_ls_number_restraints 2
_refine_ls_restrained_S_all 0.996
_refine_ls_R_factor_all 0.064
_refine_ls_R_factor_gt 0.034
_refine_ls_shift/su_max <0.001
_refine_ls_structure_factor_coef Fsqd
_refine_ls_weighting_details 'w = 1/[\s^2^(Fo^2^)+(0.0153P)^2^] where P = (Fo^2^+2Fc^2^)/3'
_refine_ls_weighting_scheme calc
_refine_ls_wR_factor_ref 0.059
_reflns_number_gt 2641
_reflns_number_total 4038
_reflns_threshold_expression I>2\s(I)
_cod_data_source_file jz1275.cif
_cod_data_source_block jz1275
_cod_depositor_comments
;
The following automatic conversions were performed:
'_symmetry_cell_setting' value 'Triclinic' changed to 'triclinic'
according to '/home/saulius/struct/CIF-dictionaries/cif_core.dic'
dictionary named 'cif_core.dic' version 2.4.1 from 2010-06-29.

Automatic conversion script
Id: cif_fix_enum 1527 2010-12-29 10:47:43Z saulius 

The following automatic conversions were performed:

'_refine_ls_weighting_scheme' value 'calc w =
1/[\s^2^(Fo^2^)+(0.0153P)^2^] where P = (Fo^2^+2Fc^2^)/3' was changed
to 'calc'. New tag '_refine_ls_weighting_details' was created. The
value of the new tag was set to 'w = 1/[\s^2^(Fo^2^)+(0.0153P)^2^]
where P = (Fo^2^+2Fc^2^)/3'.

Automatic conversion script
Id: cif_fix_values 3143 2015-03-26 13:38:13Z robertas 
;
_cod_database_code 2007444

loop_
_symmetry_equiv_pos_as_xyz
'x, y, z'
'-x, -y, -z'

loop_
_atom_site_label
_atom_site_fract_x
_atom_site_fract_y
_atom_site_fract_z
_atom_site_U_iso_or_equiv
_atom_site_adp_type
_atom_site_calc_flag
_atom_site_refinement_flags
_atom_site_occupancy
_atom_site_disorder_assembly
_atom_site_disorder_group
_atom_site_type_symbol
Cu .70066(3) .79708(3) .79222(3) .04699(12) Uani d . 1 . . Cu
O1 .7708(2) .68288(16) .67699(16) .0600(5) Uani d . 1 . . O
N1 .7145(2) .93500(17) .68218(18) .0427(5) Uani d . 1 . . N
C1 .8067(3) .7043(3) .5658(2) .0488(7) Uani d . 1 . . C
O2 .66225(17) .92915(15) .91194(14) .0490(4) Uani d . 1 . . O
N2 .7142(2) .67625(18) .92824(18) .0465(5) Uani d . 1 . . N
C2 .8513(3) .6029(3) .4935(3) .0604(8) Uani d . 1 . . C
H2 .8589 .5251 .5281 .072 Uiso calc R 1 . . H
N3 .6256(2) .6900(2) 1.02111(19) .0476(5) Uani d D 1 . . N
H31 .574(2) .7600(15) 1.027(2) .057 Uiso d D 1 . . H
O3 .59831(19) 1.12538(15) .92746(15) .0593(5) Uani d . 1 . . O
C3 .8831(3) .6168(3) .3751(3) .0681(9) Uani d . 1 . . C
H3 .9090 .5478 .3298 .082 Uiso calc R 1 . . H
N4 .4427(2) .76476(17) .75191(18) .0472(5) Uani d . 1 . . N
C4 .8779(3) .7309(3) .3201(3) .0689(9) Uani d . 1 . . C
H4 .9004 .7394 .2390 .083 Uiso calc R 1 . . H
N5 .3513(2) .82218(18) .82381(19) .0501(5) Uani d D 1 . . N
H51 .381(2) .856(2) .8983(13) .060 Uiso d D 1 . . H
C5 .8388(3) .8312(3) .3885(3) .0624(8) Uani d . 1 . . C
H5 .8360 .9088 .3529 .075 Uiso calc R 1 . . H
C6 .8028(2) .8204(3) .5103(2) .0470(7) Uani d . 1 . . C
C7 .7567(3) .9295(2) .5723(2) .0501(7) Uani d . 1 . . C
H7 .7572 1.0030 .5293 .060 Uiso calc R 1 . . H
C8 .6620(2) 1.0534(2) .7322(2) .0426(6) Uani d . 1 . . C
C9 .6386(2) 1.0348(2) .8675(2) .0434(6) Uani d . 1 . . C
C10 .5210(3) 1.0789(2) .6664(2) .0542(7) Uani d . 1 . . C
H10A .4555 1.0089 .6744 .081 Uiso calc R 1 . . H
H10B .5351 1.0915 .5813 .081 Uiso calc R 1 . . H
H10C .4835 1.1523 .7020 .081 Uiso calc R 1 . . H
C11 .7721(3) 1.1616(2) .7223(3) .0654(8) Uani d . 1 . . C
H11A .7882 1.1748 .6377 .098 Uiso calc R 1 . . H
H11B .8594 1.1417 .7646 .098 Uiso calc R 1 . . H
H11C .7375 1.2360 .7585 .098 Uiso calc R 1 . . H
C12 .6235(3) .5937(2) 1.0949(2) .0464(6) Uani d . 1 . . C
C13 .7166(3) .5127(2) 1.0497(2) .0542(7) Uani d . 1 . . C
H13 .7391 .4363 1.0819 .065 Uiso calc R 1 . . H
C14 .7714(3) .5657(2) .9467(2) .0483(7) Uani d . 1 . . C
C15 .5335(3) .5863(2) 1.2015(2) .0601(7) Uani d . 1 . . C
H15A .4571 .6417 1.1911 .090 Uiso calc R 1 . . H
H15B .5897 .6102 1.2748 .090 Uiso calc R 1 . . H
H15C .4955 .5024 1.2077 .090 Uiso calc R 1 . . H
C16 .8762(3) .5134(3) .8641(3) .0719(9) Uani d . 1 . . C
H16A .9493 .5760 .8511 .108 Uiso calc R 1 . . H
H16B .8290 .4880 .7870 .108 Uiso calc R 1 . . H
H16C .9177 .4427 .9011 .108 Uiso calc R 1 . . H
C17 .2180(3) .8179(2) .7746(3) .0572(7) Uani d . 1 . . C
C18 .2239(3) .7555(3) .6643(3) .0630(8) Uani d . 1 . . C
H18 .1485 .7376 .6075 .076 Uiso calc R 1 . . H
C19 .3633(3) .7242(2) .6533(2) .0472(6) Uani d . 1 . . C
C20 .1004(3) .8741(3) .8394(3) .0904(10) Uani d . 1 . . C
H20A .1356 .9490 .8830 .136 Uiso calc R 1 . . H
H20B .0637 .8158 .8961 .136 Uiso calc R 1 . . H
H20C .0261 .8938 .7807 .136 Uiso calc R 1 . . H
C21 .4282(3) .6541(2) .5524(2) .0637(8) Uani d . 1 . . C
H21A .5147 .6973 .5321 .096 Uiso calc R 1 . . H
H21B .3633 .6482 .4817 .096 Uiso calc R 1 . . H
H21C .4484 .5718 .5785 .096 Uiso calc R 1 . . H

loop_
_atom_site_aniso_label
_atom_site_aniso_U_11
_atom_site_aniso_U_22
_atom_site_aniso_U_33
_atom_site_aniso_U_12
_atom_site_aniso_U_13
_atom_site_aniso_U_23
Cu .0560(2) .04083(19) .04516(19) .00974(13) .00591(14) .00097(15)
O1 .0830(14) .0491(11) .0505(12) .0228(9) .0108(10) .0032(10)
N1 .0466(12) .0388(12) .0436(12) .0051(9) .0076(10) .0014(10)
C1 .0426(15) .0563(18) .0481(17) .0119(12) .0011(12) -.0019(15)
O2 .0633(11) .0407(10) .0437(10) .0070(8) .0047(8) .0042(9)
N2 .0540(13) .0404(13) .0463(12) .0129(10) .0044(10) .0041(11)
C2 .0605(18) .0619(18) .0594(18) .0178(14) .0044(14) -.0113(16)
N3 .0566(14) .0426(13) .0448(12) .0153(10) .0014(11) .0063(12)
O3 .0785(13) .0475(10) .0533(11) .0143(9) .0127(9) -.0081(9)
C3 .0542(18) .079(2) .071(2) .0095(15) .0089(15) -.024(2)
N4 .0518(13) .0402(12) .0495(12) .0034(10) .0023(10) -.0009(11)
C4 .0563(18) .095(2) .0556(18) -.0029(17) .0234(14) -.020(2)
N5 .0517(14) .0481(13) .0502(13) .0023(10) .0014(11) -.0006(11)
C5 .0591(18) .0713(19) .0579(18) -.0018(14) .0169(14) .0020(16)
C6 .0417(15) .0553(17) .0449(15) .0055(12) .0097(12) -.0028(14)
C7 .0488(16) .0507(16) .0520(17) .0037(12) .0102(13) .0079(14)
C8 .0475(15) .0333(13) .0475(15) .0046(11) .0048(12) .0015(12)
C9 .0436(15) .0409(15) .0451(15) .0007(11) -.0003(11) -.0019(14)
C10 .0617(18) .0452(15) .0560(16) .0108(13) .0003(13) .0011(14)
C11 .0706(19) .0499(17) .0754(19) -.0120(14) .0162(15) -.0006(16)
C12 .0572(17) .0372(15) .0447(15) .0054(12) -.0044(13) .0073(14)
C13 .0674(19) .0392(15) .0565(17) .0144(13) -.0063(14) .0085(15)
C14 .0512(16) .0430(16) .0505(16) .0135(13) -.0070(13) .0006(14)
C15 .0702(19) .0541(17) .0569(17) .0039(14) .0042(15) .0119(15)
C16 .077(2) .071(2) .0698(19) .0366(16) .0031(16) .0001(17)
C17 .0466(17) .0579(18) .0678(19) .0037(13) .0058(14) .0094(16)
C18 .0563(19) .0648(19) .0655(19) -.0059(14) -.0108(15) .0004(16)
C19 .0541(17) .0370(14) .0498(16) -.0020(12) -.0017(13) .0068(13)
C20 .061(2) .106(3) .107(3) .0185(18) .0180(19) .001(2)
C21 .082(2) .0542(17) .0540(16) -.0003(15) .0004(15) -.0020(15)

loop_
_atom_type_symbol
_atom_type_description
_atom_type_scat_dispersion_real
_atom_type_scat_dispersion_imag
_atom_type_scat_source
C C 0.0033 0.0016 'International Tables Vol C Tables 4.2.6.8 and 6.1.1.4'
H H 0.0000 0.0000 'International Tables Vol C Tables 4.2.6.8 and 6.1.1.4'
N N 0.0061 0.0033 'International Tables Vol C Tables 4.2.6.8 and 6.1.1.4'
O O 0.0106 0.0060 'International Tables Vol C Tables 4.2.6.8 and 6.1.1.4'
Cu Cu 0.3201 1.2651 'International Tables Vol C Tables 4.2.6.8 and 6.1.1.4'

loop_
_geom_angle_atom_site_label_1
_geom_angle_atom_site_label_2
_geom_angle_atom_site_label_3
_geom_angle
_geom_angle_publ_flag
O1 Cu N1 92.86(8) yes
O1 Cu O2 169.81(8) yes
N1 Cu O2 83.21(8) yes
O1 Cu N2 92.95(8) yes
N1 Cu N2 168.28(7) yes
O2 Cu N2 89.35(8) yes
O1 Cu N4 101.52(7) yes
N1 Cu N4 93.37(7) yes
O2 Cu N4 88.14(6) yes
N2 Cu N4 95.43(7) yes
C1 O1 Cu 127.88(17) ?
C7 N1 C8 119.9(2) ?
C7 N1 Cu 126.04(18) ?
C8 N1 Cu 113.93(15) ?
O1 C1 C6 125.0(2) ?
O1 C1 C2 118.3(3) ?
C6 C1 C2 116.7(2) ?
C9 O2 Cu 115.36(15) ?
C14 N2 N3 104.5(2) ?
C14 N2 Cu 136.81(18) ?
N3 N2 Cu 117.41(16) ?
C3 C2 C1 121.5(3) ?
C3 C2 H2 119.3 ?
C1 C2 H2 119.3 ?
C12 N3 N2 113.1(2) ?
C12 N3 H31 126.7(17) ?
N2 N3 H31 120.2(17) ?
C2 C3 C4 121.8(3) ?
C2 C3 H3 119.1 ?
C4 C3 H3 119.1 ?
C19 N4 N5 104.6(2) ?
C19 N4 Cu 132.68(17) ?
N5 N4 Cu 120.54(13) ?
C5 C4 C3 118.1(3) ?
C5 C4 H4 120.9 ?
C3 C4 H4 120.9 ?
C17 N5 N4 112.87(19) ?
C17 N5 H51 126.0(16) ?
N4 N5 H51 121.1(16) ?
C4 C5 C6 122.0(3) ?
C4 C5 H5 119.0 ?
C6 C5 H5 119.0 ?
C5 C6 C1 119.9(2) ?
C5 C6 C7 117.8(3) ?
C1 C6 C7 122.2(2) ?
N1 C7 C6 125.9(3) ?
N1 C7 H7 117.0 ?
C6 C7 H7 117.0 ?
N1 C8 C10 109.08(17) ?
N1 C8 C9 107.2(2) ?
C10 C8 C9 109.0(2) ?
N1 C8 C11 111.1(2) ?
C10 C8 C11 112.1(2) ?
C9 C8 C11 108.24(19) ?
O3 C9 O2 124.2(2) ?
O3 C9 C8 117.2(2) ?
O2 C9 C8 118.5(2) ?
C8 C10 H10A 109.5 ?
C8 C10 H10B 109.5 ?
H10A C10 H10B 109.5 ?
C8 C10 H10C 109.5 ?
H10A C10 H10C 109.5 ?
H10B C10 H10C 109.5 ?
C8 C11 H11A 109.5 ?
C8 C11 H11B 109.5 ?
H11A C11 H11B 109.5 ?
C8 C11 H11C 109.5 ?
H11A C11 H11C 109.5 ?
H11B C11 H11C 109.5 ?
N3 C12 C13 105.7(2) ?
N3 C12 C15 123.0(2) ?
C13 C12 C15 131.3(3) ?
C12 C13 C14 107.2(2) ?
C12 C13 H13 126.4 ?
C14 C13 H13 126.4 ?
N2 C14 C13 109.5(2) ?
N2 C14 C16 122.4(3) ?
C13 C14 C16 128.1(2) ?
C12 C15 H15A 109.5 ?
C12 C15 H15B 109.5 ?
H15A C15 H15B 109.5 ?
C12 C15 H15C 109.5 ?
H15A C15 H15C 109.5 ?
H15B C15 H15C 109.5 ?
C14 C16 H16A 109.5 ?
C14 C16 H16B 109.5 ?
H16A C16 H16B 109.5 ?
C14 C16 H16C 109.5 ?
H16A C16 H16C 109.5 ?
H16B C16 H16C 109.5 ?
N5 C17 C18 105.3(2) ?
N5 C17 C20 121.6(2) ?
C18 C17 C20 133.2(3) ?
C17 C18 C19 107.0(2) ?
C17 C18 H18 126.5 ?
C19 C18 H18 126.5 ?
N4 C19 C18 110.3(2) ?
N4 C19 C21 120.2(2) ?
C18 C19 C21 129.5(2) ?
C17 C20 H20A 109.5 ?
C17 C20 H20B 109.5 ?
H20A C20 H20B 109.5 ?
C17 C20 H20C 109.5 ?
H20A C20 H20C 109.5 ?
H20B C20 H20C 109.5 ?
C19 C21 H21A 109.5 ?
C19 C21 H21B 109.5 ?
H21A C21 H21B 109.5 ?
C19 C21 H21C 109.5 ?
H21A C21 H21C 109.5 ?
H21B C21 H21C 109.5 ?

loop_
_geom_bond_atom_site_label_1
_geom_bond_atom_site_label_2
_geom_bond_site_symmetry_2
_geom_bond_distance
_geom_bond_publ_flag
Cu O1 . 1.8994(16) yes
Cu N1 . 1.938(2) yes
Cu O2 . 1.9624(15) yes
Cu N2 . 2.004(2) yes
Cu N4 . 2.461(2) yes
O1 C1 . 1.304(3) ?
N1 C7 . 1.287(3) ?
N1 C8 . 1.486(3) ?
C1 C6 . 1.403(4) ?
C1 C2 . 1.421(3) ?
O2 C9 . 1.270(3) ?
N2 C14 . 1.342(3) ?
N2 N3 . 1.360(3) ?
C2 C3 . 1.356(4) ?
C2 H2 . .9300 ?
N3 C12 . 1.329(3) ?
N3 H31 . .918(10) ?
O3 C9 . 1.243(3) ?
C3 C4 . 1.381(4) ?
C3 H3 . .9300 ?
N4 C19 . 1.333(3) ?
N4 N5 . 1.356(3) ?
C4 C5 . 1.370(4) ?
C4 H4 . .9300 ?
N5 C17 . 1.341(3) ?
N5 H51 . .906(9) ?
C5 C6 . 1.400(4) ?
C5 H5 . .9300 ?
C6 C7 . 1.433(3) ?
C7 H7 . .9300 ?
C8 C10 . 1.519(3) ?
C8 C9 . 1.527(3) ?
C8 C11 . 1.532(3) ?
C10 H10A . .9600 ?
C10 H10B . .9600 ?
C10 H10C . .9600 ?
C11 H11A . .9600 ?
C11 H11B . .9600 ?
C11 H11C . .9600 ?
C12 C13 . 1.365(3) ?
C12 C15 . 1.481(3) ?
C13 C14 . 1.390(4) ?
C13 H13 . .9300 ?
C14 C16 . 1.494(4) ?
C15 H15A . .9600 ?
C15 H15B . .9600 ?
C15 H15C . .9600 ?
C16 H16A . .9600 ?
C16 H16B . .9600 ?
C16 H16C . .9600 ?
C17 C18 . 1.369(3) ?
C17 C20 . 1.491(4) ?
C18 C19 . 1.384(4) ?
C18 H18 . .9300 ?
C19 C21 . 1.493(3) ?
C20 H20A . .9600 ?
C20 H20B . .9600 ?
C20 H20C . .9600 ?
C21 H21A . .9600 ?
C21 H21B . .9600 ?
C21 H21C . .9600 ?

loop_
_geom_hbond_atom_site_label_D
_geom_hbond_atom_site_label_H
_geom_hbond_atom_site_label_A
_geom_hbond_site_symmetry_A
_geom_hbond_distance_DH
_geom_hbond_distance_HA
_geom_hbond_distance_DA
_geom_hbond_angle_DHA
_geom_hbond_publ_flag
N3 H31 O2 1_555 0.920(10) 2.390(10) 2.876(3) 113.0(10) yes
N3 H31 O3 2_677 0.920(10) 2.150(10) 3.027(3) 159.0(10) yes
N5 H51 O3 2_677 0.910(10) 1.910(10) 2.776(3) 159.0(10) yes

loop_
_geom_torsion_atom_site_label_1
_geom_torsion_atom_site_label_2
_geom_torsion_atom_site_label_3
_geom_torsion_atom_site_label_4
_geom_torsion
N1 Cu O1 C1 -1.6(2)
O2 Cu O1 C1 -68.6(5)
N2 Cu O1 C1 -171.5(2)
N4 Cu O1 C1 92.4(2)
O1 Cu N1 C7 1.2(2)
O2 Cu N1 C7 171.7(2)
N2 Cu N1 C7 120.8(4)
N4 Cu N1 C7 -100.6(2)
O1 Cu N1 C8 177.38(15)
O2 Cu N1 C8 -12.06(14)
N2 Cu N1 C8 -63.0(5)
N4 Cu N1 C8 75.66(14)
Cu O1 C1 C6 1.5(3)
Cu O1 C1 C2 -177.41(16)
O1 Cu O2 C9 79.3(5)
N1 Cu O2 C9 11.47(16)
N2 Cu O2 C9 -177.61(16)
N4 Cu O2 C9 -82.15(16)
O1 Cu N2 C14 10.7(2)
N1 Cu N2 C14 -109.0(4)
O2 Cu N2 C14 -159.4(2)
N4 Cu N2 C14 112.5(2)
O1 Cu N2 N3 -154.05(15)
N1 Cu N2 N3 86.3(5)
O2 Cu N2 N3 35.89(15)
N4 Cu N2 N3 -52.18(16)
O1 C1 C2 C3 176.5(2)
C6 C1 C2 C3 -2.5(4)
C14 N2 N3 C12 -0.8(2)
Cu N2 N3 C12 168.50(14)
C1 C2 C3 C4 2.0(4)
O1 Cu N4 C19 -25.4(2)
N1 Cu N4 C19 68.2(2)
O2 Cu N4 C19 151.3(2)
N2 Cu N4 C19 -119.5(2)
O1 Cu N4 N5 174.16(16)
N1 Cu N4 N5 -92.23(17)
O2 Cu N4 N5 -9.14(17)
N2 Cu N4 N5 80.02(17)
C2 C3 C4 C5 -0.3(4)
C19 N4 N5 C17 0.7(3)
Cu N4 N5 C17 165.92(16)
C3 C4 C5 C6 -0.8(4)
C4 C5 C6 C1 0.2(4)
C4 C5 C6 C7 -177.0(2)
O1 C1 C6 C5 -177.5(2)
C2 C1 C6 C5 1.4(3)
O1 C1 C6 C7 -0.4(4)
C2 C1 C6 C7 178.5(2)
C8 N1 C7 C6 -176.6(2)
Cu N1 C7 C6 -0.6(4)
C5 C6 C7 N1 177.1(2)
C1 C6 C7 N1 0.0(4)
C7 N1 C8 C10 69.3(3)
Cu N1 C8 C10 -107.22(19)
C7 N1 C8 C9 -172.9(2)
Cu N1 C8 C9 10.6(2)
C7 N1 C8 C11 -54.8(3)
Cu N1 C8 C11 128.69(19)
Cu O2 C9 O3 172.35(18)
Cu O2 C9 C8 -8.2(3)
N1 C8 C9 O3 177.91(19)
C10 C8 C9 O3 -64.2(3)
C11 C8 C9 O3 58.0(3)
N1 C8 C9 O2 -1.5(3)
C10 C8 C9 O2 116.4(2)
C11 C8 C9 O2 -121.5(2)
N2 N3 C12 C13 0.8(3)
N2 N3 C12 C15 -179.1(2)
N3 C12 C13 C14 -0.4(3)
C15 C12 C13 C14 179.4(2)
N3 N2 C14 C13 0.5(2)
Cu N2 C14 C13 -165.57(18)
N3 N2 C14 C16 179.9(2)
Cu N2 C14 C16 13.8(4)
C12 C13 C14 N2 0.0(3)
C12 C13 C14 C16 -179.4(2)
N4 N5 C17 C18 -0.7(3)
N4 N5 C17 C20 179.2(2)
N5 C17 C18 C19 0.4(3)
C20 C17 C18 C19 -179.5(3)
N5 N4 C19 C18 -0.4(3)
Cu N4 C19 C18 -163.03(18)
N5 N4 C19 C21 -179.5(2)
Cu N4 C19 C21 17.9(3)
C17 C18 C19 N4 0.0(3)
C17 C18 C19 C21 179.0(2)
